data_4109381
loop_
_publ_author_name
'Sabrina Castellano'
'Hannah D. G. Fiji'
'Sape S. Kinderman'
'Masaru Watanabe'
'Pablo de Leon'
'Fuyuhiko Tamanoi'
'Ohyun Kwon'

_publ_section_title
;
 Small-Molecule Inhibitors of Protein Geranylgeranyltransferase Type I
;
_journal_name_full 'Journal of the American Chemical Society'
_journal_page_first 5843
_journal_page_last 5845
_journal_paper_doi 10.1021/ja070274n
_journal_volume 129
_journal_year 2007
_chemical_formula_moiety 'C27 H29 N O4 S2, C6 H6'
_chemical_formula_sum 'C33 H35 N O4 S2'
_chemical_formula_weight 573.74
_chemical_name_systematic
; 
 ? 
;
_space_group_IT_number 60
_symmetry_cell_setting orthorhombic
_symmetry_space_group_name_Hall '-P 2n 2ab'
_symmetry_space_group_name_H-M 'P b c n'
_atom_sites_solution_hydrogens geom
_atom_sites_solution_primary direct
_atom_sites_solution_secondary difmap
_audit_creation_method SHELXL-97
_cell_angle_alpha 90.00
_cell_angle_beta 90.00
_cell_angle_gamma 90.00
_cell_formula_units_Z 8
_cell_length_a 27.4366(18)
_cell_length_b 16.3110(11)
_cell_length_c 13.6021(9)
_cell_measurement_reflns_used 6098
_cell_measurement_temperature 120(2)
_cell_measurement_theta_max 28.07
_cell_measurement_theta_min 2.45
_cell_volume 6087.2(7)
_computing_cell_refinement 'Bruker SMART'
_computing_data_collection 'Bruker SMART'
_computing_data_reduction 'Bruker SAINT'
_computing_molecular_graphics 'Bruker SHELXTL'
_computing_publication_material 'Bruker SHELXTL'
_computing_structure_refinement 'SHELXL-97 (Sheldrick, 1997)'
_computing_structure_solution 'SHELXS-97 (Sheldrick, 1990)'
_diffrn_ambient_temperature 120(2)
_diffrn_measured_fraction_theta_full 0.993
_diffrn_measured_fraction_theta_max 0.979
_diffrn_measurement_device_type 'CCD area detector'
_diffrn_measurement_method 'phi and omega scans'
_diffrn_radiation_monochromator graphite
_diffrn_radiation_source 'fine-focus sealed tube'
_diffrn_radiation_type MoK\a
_diffrn_radiation_wavelength 0.71073
_diffrn_reflns_av_R_equivalents 0.0213
_diffrn_reflns_av_sigmaI/netI 0.0243
_diffrn_reflns_limit_h_max 36
_diffrn_reflns_limit_h_min 0
_diffrn_reflns_limit_k_max 21
_diffrn_reflns_limit_k_min 0
_diffrn_reflns_limit_l_max 18
_diffrn_reflns_limit_l_min 0
_diffrn_reflns_number 39576
_diffrn_reflns_theta_full 27.75
_diffrn_reflns_theta_max 28.30
_diffrn_reflns_theta_min 1.45
_diffrn_standards_decay_% 0
_exptl_absorpt_coefficient_mu 0.212
_exptl_absorpt_correction_T_max 0.9391
_exptl_absorpt_correction_T_min 0.8919
_exptl_absorpt_correction_type multi-scan
_exptl_absorpt_process_details 'Sadabs (Bruker)'
_exptl_crystal_colour colorless
_exptl_crystal_density_diffrn 1.252
_exptl_crystal_description cut-block
_exptl_crystal_F_000 2432
_exptl_crystal_size_max 0.40
_exptl_crystal_size_mid 0.40
_exptl_crystal_size_min 0.30
_refine_diff_density_max 0.605
_refine_diff_density_min -0.494
_refine_diff_density_rms 0.068
_refine_ls_extinction_method none
_refine_ls_goodness_of_fit_ref 1.076
_refine_ls_hydrogen_treatment mixed
_refine_ls_matrix_type full
_refine_ls_number_parameters 365
_refine_ls_number_reflns 7408
_refine_ls_number_restraints 0
_refine_ls_restrained_S_all 1.076
_refine_ls_R_factor_all 0.0737
_refine_ls_R_factor_gt 0.0524
_refine_ls_shift/su_max 0.000
_refine_ls_shift/su_mean 0.000
_refine_ls_structure_factor_coef Fsqd
_refine_ls_weighting_details 'calc w=1/[\s^2^(Fo^2^)+(0.0654P)^2^+6.3894P] where P=(Fo^2^+2Fc^2^)/3'
_refine_ls_weighting_scheme calc
_refine_ls_wR_factor_gt 0.1398
_refine_ls_wR_factor_ref 0.1547
_reflns_number_gt 5636
_reflns_number_total 7408
_reflns_threshold_expression >2sigma(I)
_cod_data_source_file ja070274nsi20070113_061006.cif
_cod_data_source_block kw204sm
_cod_database_code 4109381

loop_
_symmetry_equiv_pos_as_xyz
'x, y, z'
'-x+1/2, -y+1/2, z+1/2'
'-x, y, -z+1/2'
'x+1/2, -y+1/2, -z'
'-x, -y, -z'
'x-1/2, y-1/2, -z-1/2'
'x, -y, z-1/2'
'-x-1/2, y-1/2, z'

loop_
_atom_site_label
_atom_site_type_symbol
_atom_site_fract_x
_atom_site_fract_y
_atom_site_fract_z
_atom_site_U_iso_or_equiv
_atom_site_adp_type
_atom_site_occupancy
_atom_site_symmetry_multiplicity
_atom_site_calc_flag
_atom_site_refinement_flags
S1 S 0.10420(2) 0.09346(3) 0.38055(4) 0.03201(15) Uani 1 1 d .
S2 S 0.230866(18) 0.25071(3) 0.42931(4) 0.02553(13) Uani 1 1 d .
O1 O 0.24345(6) 0.32580(9) 0.38110(14) 0.0374(4) Uani 1 1 d .
O2 O 0.25556(6) 0.22665(10) 0.51771(12) 0.0331(4) Uani 1 1 d .
O3 O 0.05887(6) 0.25432(11) 0.25766(12) 0.0369(4) Uani 1 1 d .
O4 O 0.00676(6) 0.24400(12) 0.38401(13) 0.0404(4) Uani 1 1 d .
H4 H -0.0142 0.2447 0.3390 0.061 Uiso 1 1 calc R
N1 N 0.17305(6) 0.25775(10) 0.45816(13) 0.0247(4) Uani 1 1 d .
C1 C 0.07423(10) -0.00660(16) 0.5339(2) 0.0428(6) Uani 1 1 d .
H1 H 0.0494 0.0328 0.5461 0.051 Uiso 1 1 calc R
C2 C 0.07739(12) -0.07658(17) 0.5921(2) 0.0488(7) Uani 1 1 d .
H2 H 0.0558 -0.0835 0.6461 0.059 Uiso 1 1 calc R
C3 C 0.11162(10) -0.13555(16) 0.5719(2) 0.0425(6) Uani 1 1 d .
H3 H 0.1132 -0.1838 0.6109 0.051 Uiso 1 1 calc R
C4 C 0.14362(9) -0.12469(16) 0.4950(2) 0.0392(6) Uani 1 1 d .
H4A H 0.1669 -0.1661 0.4805 0.047 Uiso 1 1 calc R
C5 C 0.14220(8) -0.05385(15) 0.43845(18) 0.0333(5) Uani 1 1 d .
H5 H 0.1650 -0.0461 0.3867 0.040 Uiso 1 1 calc R
C6 C 0.10719(8) 0.00577(14) 0.45811(16) 0.0285(4) Uani 1 1 d .
C7 C 0.10166(8) 0.17523(13) 0.47247(16) 0.0270(4) Uani 1 1 d .
H7 H 0.0766 0.1621 0.5235 0.032 Uiso 1 1 calc R
C8 C 0.08968(7) 0.25710(14) 0.42319(16) 0.0271(4) Uani 1 1 d .
H8 H 0.0782 0.2957 0.4754 0.032 Uiso 1 1 calc R
C9 C 0.13854(7) 0.28983(13) 0.38334(16) 0.0268(4) Uani 1 1 d .
H9 H 0.1457 0.2651 0.3176 0.032 Uiso 1 1 calc R
C10 C 0.15112(8) 0.19267(13) 0.52149(16) 0.0261(4) Uani 1 1 d .
H10 H 0.1719 0.1423 0.5194 0.031 Uiso 1 1 calc R
C11 C 0.14654(9) 0.22288(16) 0.62783(17) 0.0347(5) Uani 1 1 d .
H11A H 0.1780 0.2471 0.6486 0.042 Uiso 1 1 calc R
H11B H 0.1215 0.2666 0.6307 0.042 Uiso 1 1 calc R
C12 C 0.13274(10) 0.15526(18) 0.69911(19) 0.0439(6) Uani 1 1 d .
H12A H 0.1002 0.1347 0.6829 0.066 Uiso 1 1 calc R
H12B H 0.1327 0.1770 0.7663 0.066 Uiso 1 1 calc R
H12C H 0.1564 0.1104 0.6942 0.066 Uiso 1 1 calc R
C13 C 0.05026(8) 0.25164(14) 0.34582(17) 0.0303(5) Uani 1 1 d .
C14 C 0.23729(7) 0.17055(12) 0.34422(15) 0.0230(4) Uani 1 1 d .
C15 C 0.24668(8) 0.09203(13) 0.37852(15) 0.0263(4) Uani 1 1 d .
H15 H 0.2499 0.0823 0.4471 0.032 Uiso 1 1 calc R
C16 C 0.25126(8) 0.02781(14) 0.31258(17) 0.0302(5) Uani 1 1 d .
H16 H 0.2575 -0.0260 0.3361 0.036 Uiso 1 1 calc R
C17 C 0.24675(8) 0.04165(15) 0.21211(17) 0.0337(5) Uani 1 1 d .
C18 C 0.23803(8) 0.12091(17) 0.17918(17) 0.0363(5) Uani 1 1 d .
H18 H 0.2354 0.1307 0.1105 0.044 Uiso 1 1 calc R
C19 C 0.23307(8) 0.18575(14) 0.24359(16) 0.0298(5) Uani 1 1 d .
H19 H 0.2269 0.2396 0.2200 0.036 Uiso 1 1 calc R
C20 C 0.25210(12) -0.0280(2) 0.1403(2) 0.0562(8) Uani 1 1 d .
H20A H 0.2564 -0.0795 0.1764 0.084 Uiso 1 1 calc R
H20B H 0.2806 -0.0183 0.0985 0.084 Uiso 1 1 calc R
H20C H 0.2228 -0.0315 0.0994 0.084 Uiso 1 1 calc R
C21 C 0.13773(7) 0.38241(14) 0.37578(18) 0.0307(5) Uani 1 1 d .
C22 C 0.13005(9) 0.41975(17) 0.2851(2) 0.0420(6) Uani 1 1 d .
H22 H 0.1281 0.3872 0.2274 0.050 Uiso 1 1 calc R
C23 C 0.12523(10) 0.50428(19) 0.2784(2) 0.0516(7) Uani 1 1 d .
H23 H 0.1199 0.5288 0.2160 0.062 Uiso 1 1 calc R
C24 C 0.12799(10) 0.55325(17) 0.3610(3) 0.0520(8) Uani 1 1 d .
C25 C 0.13557(9) 0.51569(16) 0.4520(2) 0.0452(6) Uani 1 1 d .
H25 H 0.1373 0.5484 0.5097 0.054 Uiso 1 1 calc R
C26 C 0.14055(9) 0.43120(15) 0.4593(2) 0.0361(5) Uani 1 1 d .
H26 H 0.1459 0.4066 0.5217 0.043 Uiso 1 1 calc R
C27 C 0.12426(13) 0.64611(19) 0.3545(3) 0.0730(11) Uani 1 1 d .
H27A H 0.1561 0.6690 0.3370 0.109 Uiso 1 1 calc R
H27B H 0.1139 0.6682 0.4182 0.109 Uiso 1 1 calc R
H27C H 0.1003 0.6610 0.3041 0.109 Uiso 1 1 calc R
C28 C 0.00953(9) 0.9169(2) 0.2954(2) 0.0518(7) Uani 1 1 d .
H28 H 0.0167 0.9677 0.3264 0.062 Uiso 1 1 calc R
C29 C 0.01878(11) 0.8463(3) 0.3434(3) 0.0640(9) Uani 1 1 d .
H29 H 0.0319 0.8477 0.4081 0.077 Uiso 1 1 calc R
C30 C 0.00936(12) 0.7733(2) 0.2994(4) 0.0824(14) Uani 1 1 d .
H30 H 0.0150 0.7232 0.3332 0.099 Uiso 1 1 calc R
C31 C 1.00638(17) 0.4660(3) 0.5885(4) 0.0919(14) Uani 1 1 d .
H31 H 1.0114 0.4409 0.6508 0.110 Uiso 1 1 calc R
C32 C 0.9894(2) 0.4588(3) 0.4187(5) 0.1043(16) Uani 1 1 d .
H32 H 0.9824 0.4281 0.3611 0.125 Uiso 1 1 calc R
C33 C 0.9945(2) 0.4167(3) 0.5079(4) 0.1017(15) Uani 1 1 d .
H33 H 0.9902 0.3591 0.5132 0.122 Uiso 1 1 calc R

loop_
_atom_site_aniso_label
_atom_site_aniso_U_11
_atom_site_aniso_U_22
_atom_site_aniso_U_33
_atom_site_aniso_U_23
_atom_site_aniso_U_13
_atom_site_aniso_U_12
S1 0.0369(3) 0.0302(3) 0.0289(3) -0.0018(2) -0.0021(2) -0.0045(2)
S2 0.0196(2) 0.0229(2) 0.0341(3) -0.0024(2) -0.00434(19) 0.00002(18)
O1 0.0254(8) 0.0236(8) 0.0633(12) 0.0019(8) 0.0013(7) -0.0037(6)
O2 0.0255(8) 0.0398(9) 0.0341(9) -0.0106(7) -0.0106(6) 0.0063(6)
O3 0.0251(8) 0.0541(11) 0.0313(9) -0.0005(8) -0.0052(6) 0.0003(7)
O4 0.0218(8) 0.0647(12) 0.0346(9) 0.0028(8) -0.0051(7) -0.0043(8)
N1 0.0196(8) 0.0252(9) 0.0294(9) -0.0004(7) -0.0037(7) 0.0022(6)
C1 0.0457(14) 0.0331(12) 0.0497(15) 0.0003(11) 0.0176(12) 0.0038(11)
C2 0.0610(18) 0.0420(15) 0.0433(15) 0.0021(12) 0.0202(13) 0.0007(13)
C3 0.0492(15) 0.0373(13) 0.0409(14) 0.0059(11) -0.0026(11) 0.0008(11)
C4 0.0297(12) 0.0367(13) 0.0513(15) -0.0028(11) -0.0036(11) 0.0042(10)
C5 0.0249(10) 0.0353(12) 0.0397(13) -0.0066(10) 0.0028(9) -0.0050(9)
C6 0.0267(10) 0.0281(10) 0.0306(11) -0.0021(9) -0.0022(8) -0.0051(8)
C7 0.0240(10) 0.0305(11) 0.0265(10) -0.0023(8) -0.0026(8) -0.0018(8)
C8 0.0206(9) 0.0326(11) 0.0280(11) -0.0006(9) -0.0032(8) 0.0009(8)
C9 0.0209(10) 0.0301(11) 0.0294(11) 0.0009(9) -0.0038(8) 0.0019(8)
C10 0.0246(10) 0.0260(10) 0.0276(11) 0.0013(8) -0.0026(8) 0.0004(8)
C11 0.0312(11) 0.0440(13) 0.0290(12) -0.0033(10) -0.0055(9) -0.0017(10)
C12 0.0408(14) 0.0580(17) 0.0329(13) 0.0051(12) 0.0028(11) 0.0027(12)
C13 0.0233(10) 0.0329(11) 0.0346(12) -0.0002(9) -0.0058(9) 0.0002(8)
C14 0.0206(9) 0.0244(10) 0.0242(10) 0.0022(8) -0.0011(7) -0.0016(7)
C15 0.0323(11) 0.0263(10) 0.0201(9) 0.0036(8) 0.0019(8) 0.0026(8)
C16 0.0317(11) 0.0251(10) 0.0339(12) -0.0004(9) 0.0071(9) -0.0008(8)
C17 0.0273(11) 0.0432(13) 0.0307(11) -0.0112(10) 0.0057(9) -0.0080(9)
C18 0.0322(12) 0.0566(15) 0.0201(10) 0.0033(10) -0.0001(8) -0.0038(11)
C19 0.0262(10) 0.0356(12) 0.0277(11) 0.0112(9) 0.0002(8) -0.0009(9)
C20 0.0510(16) 0.066(2) 0.0515(17) -0.0338(15) 0.0110(13) -0.0113(14)
C21 0.0188(10) 0.0322(11) 0.0410(13) 0.0060(10) -0.0009(9) 0.0028(8)
C22 0.0340(13) 0.0468(15) 0.0451(14) 0.0148(12) -0.0027(11) 0.0022(11)
C23 0.0406(14) 0.0518(16) 0.0624(19) 0.0278(15) -0.0015(13) 0.0076(13)
C24 0.0304(13) 0.0380(14) 0.088(2) 0.0257(15) 0.0062(14) 0.0084(11)
C25 0.0338(13) 0.0333(13) 0.0685(19) -0.0003(12) 0.0039(12) 0.0052(10)
C26 0.0316(12) 0.0301(12) 0.0467(14) 0.0046(10) 0.0014(10) 0.0040(9)
C27 0.0493(18) 0.0389(16) 0.131(3) 0.0301(19) 0.004(2) 0.0116(13)
C28 0.0280(13) 0.0646(19) 0.0629(18) -0.0118(15) 0.0110(12) -0.0030(12)
C29 0.0313(14) 0.103(3) 0.0572(19) 0.010(2) -0.0017(13) 0.0005(16)
C30 0.0418(19) 0.063(2) 0.143(4) 0.040(2) 0.005(2) 0.0108(16)
C31 0.077(3) 0.074(3) 0.125(4) -0.001(3) 0.018(3) 0.000(2)
C32 0.102(4) 0.094(4) 0.117(4) -0.011(3) 0.011(3) 0.039(3)
C33 0.096(3) 0.101(4) 0.108(4) -0.008(3) 0.023(3) 0.010(3)

loop_
_atom_type_symbol
_atom_type_description
_atom_type_scat_dispersion_real
_atom_type_scat_dispersion_imag
_atom_type_scat_source
C C 0.0033 0.0016 'International Tables Vol C Tables 4.2.6.8 and 6.1.1.4'
H H 0.0000 0.0000 'International Tables Vol C Tables 4.2.6.8 and 6.1.1.4'
N N 0.0061 0.0033 'International Tables Vol C Tables 4.2.6.8 and 6.1.1.4'
O O 0.0106 0.0060 'International Tables Vol C Tables 4.2.6.8 and 6.1.1.4'
S S 0.1246 0.1234 'International Tables Vol C Tables 4.2.6.8 and 6.1.1.4'

loop_
_geom_angle_atom_site_label_1
_geom_angle_atom_site_label_2
_geom_angle_atom_site_label_3
_geom_angle
_geom_angle_site_symmetry_1
_geom_angle_site_symmetry_3
C6 S1 C7 100.52(10) . .
O1 S2 O2 120.26(10) . .
O1 S2 N1 106.46(9) . .
O2 S2 N1 106.00(10) . .
O1 S2 C14 108.13(10) . .
O2 S2 C14 107.54(9) . .
N1 S2 C14 107.90(9) . .
C13 O4 H4 109.5 . .
C9 N1 C10 112.88(16) . .
C9 N1 S2 118.55(14) . .
C10 N1 S2 118.58(13) . .
C6 C1 C2 120.1(2) . .
C6 C1 H1 119.9 . .
C2 C1 H1 119.9 . .
C3 C2 C1 120.2(2) . .
C3 C2 H2 119.9 . .
C1 C2 H2 119.9 . .
C2 C3 C4 119.9(2) . .
C2 C3 H3 120.0 . .
C4 C3 H3 120.0 . .
C3 C4 C5 120.7(2) . .
C3 C4 H4A 119.7 . .
C5 C4 H4A 119.7 . .
C4 C5 C6 119.6(2) . .
C4 C5 H5 120.2 . .
C6 C5 H5 120.2 . .
C1 C6 C5 119.4(2) . .
C1 C6 S1 121.86(18) . .
C5 C6 S1 118.64(18) . .
C8 C7 C10 102.59(17) . .
C8 C7 S1 110.19(15) . .
C10 C7 S1 113.41(15) . .
C8 C7 H7 110.1 . .
C10 C7 H7 110.1 . .
S1 C7 H7 110.1 . .
C13 C8 C7 114.03(18) . .
C13 C8 C9 113.45(18) . .
C7 C8 C9 105.64(17) . .
C13 C8 H8 107.8 . .
C7 C8 H8 107.8 . .
C9 C8 H8 107.8 . .
N1 C9 C21 114.05(18) . .
N1 C9 C8 101.04(17) . .
C21 C9 C8 110.89(17) . .
N1 C9 H9 110.2 . .
C21 C9 H9 110.2 . .
C8 C9 H9 110.2 . .
N1 C10 C11 110.41(18) . .
N1 C10 C7 103.69(16) . .
C11 C10 C7 113.32(18) . .
N1 C10 H10 109.8 . .
C11 C10 H10 109.8 . .
C7 C10 H10 109.8 . .
C12 C11 C10 112.9(2) . .
C12 C11 H11A 109.0 . .
C10 C11 H11A 109.0 . .
C12 C11 H11B 109.0 . .
C10 C11 H11B 109.0 . .
H11A C11 H11B 107.8 . .
C11 C12 H12A 109.5 . .
C11 C12 H12B 109.5 . .
H12A C12 H12B 109.5 . .
C11 C12 H12C 109.5 . .
H12A C12 H12C 109.5 . .
H12B C12 H12C 109.5 . .
O3 C13 O4 124.7(2) . .
O3 C13 C8 122.8(2) . .
O4 C13 C8 112.5(2) . .
C15 C14 C19 120.6(2) . .
C15 C14 S2 118.99(16) . .
C19 C14 S2 120.40(16) . .
C16 C15 C14 119.83(19) . .
C16 C15 H15 120.1 . .
C14 C15 H15 120.1 . .
C15 C16 C17 120.4(2) . .
C15 C16 H16 119.8 . .
C17 C16 H16 119.8 . .
C18 C17 C16 118.9(2) . .
C18 C17 C20 120.7(2) . .
C16 C17 C20 120.4(3) . .
C19 C18 C17 121.7(2) . .
C19 C18 H18 119.1 . .
C17 C18 H18 119.1 . .
C18 C19 C14 118.6(2) . .
C18 C19 H19 120.7 . .
C14 C19 H19 120.7 . .
C17 C20 H20A 109.5 . .
C17 C20 H20B 109.5 . .
H20A C20 H20B 109.5 . .
C17 C20 H20C 109.5 . .
H20A C20 H20C 109.5 . .
H20B C20 H20C 109.5 . .
C26 C21 C22 118.8(2) . .
C26 C21 C9 121.0(2) . .
C22 C21 C9 119.9(2) . .
C23 C22 C21 120.5(3) . .
C23 C22 H22 119.8 . .
C21 C22 H22 119.8 . .
C24 C23 C22 121.1(3) . .
C24 C23 H23 119.5 . .
C22 C23 H23 119.5 . .
C23 C24 C25 118.4(3) . .
C23 C24 C27 121.7(3) . .
C25 C24 C27 119.9(3) . .
C26 C25 C24 120.9(3) . .
C26 C25 H25 119.6 . .
C24 C25 H25 119.6 . .
C25 C26 C21 120.3(3) . .
C25 C26 H26 119.8 . .
C21 C26 H26 119.8 . .
C24 C27 H27A 109.5 . .
C24 C27 H27B 109.5 . .
H27A C27 H27B 109.5 . .
C24 C27 H27C 109.5 . .
H27A C27 H27C 109.5 . .
H27B C27 H27C 109.5 . .
C28 C28 C29 121.3(2) 3 .
C28 C28 H28 119.3 3 .
C29 C28 H28 119.3 . .
C28 C29 C30 119.9(3) . .
C28 C29 H29 120.0 . .
C30 C29 H29 120.0 . .
C29 C30 C30 118.7(2) . 3
C29 C30 H30 120.7 . .
C30 C30 H30 120.7 3 .
C32 C31 C33 122.0(6) 5_766 .
C32 C31 H31 119.0 5_766 .
C33 C31 H31 119.0 . .
C31 C32 C33 123.1(6) 5_766 .
C31 C32 H32 118.4 5_766 .
C33 C32 H32 118.4 . .
C31 C33 C32 114.9(5) . .
C31 C33 H33 122.6 . .
C32 C33 H33 122.6 . .

loop_
_geom_bond_atom_site_label_1
_geom_bond_atom_site_label_2
_geom_bond_distance
_geom_bond_site_symmetry_2
S1 C6 1.779(2) .
S1 C7 1.829(2) .
S2 O1 1.4314(17) .
S2 O2 1.4350(16) .
S2 N1 1.6382(18) .
S2 C14 1.755(2) .
O3 C13 1.223(3) .
O4 C13 1.307(3) .
O4 H4 0.8400 .
N1 C9 1.485(3) .
N1 C10 1.494(3) .
C1 C6 1.386(3) .
C1 C2 1.392(4) .
C1 H1 0.9500 .
C2 C3 1.372(4) .
C2 H2 0.9500 .
C3 C4 1.377(4) .
C3 H3 0.9500 .
C4 C5 1.389(4) .
C4 H4A 0.9500 .
C5 C6 1.393(3) .
C5 H5 0.9500 .
C7 C8 1.530(3) .
C7 C10 1.539(3) .
C7 H7 1.0000 .
C8 C13 1.512(3) .
C8 C9 1.541(3) .
C8 H8 1.0000 .
C9 C21 1.514(3) .
C9 H9 1.0000 .
C10 C11 1.533(3) .
C10 H10 1.0000 .
C11 C12 1.517(4) .
C11 H11A 0.9900 .
C11 H11B 0.9900 .
C12 H12A 0.9800 .
C12 H12B 0.9800 .
C12 H12C 0.9800 .
C14 C15 1.387(3) .
C14 C19 1.396(3) .
C15 C16 1.385(3) .
C15 H15 0.9500 .
C16 C17 1.391(3) .
C16 H16 0.9500 .
C17 C18 1.389(4) .
C17 C20 1.505(3) .
C18 C19 1.380(3) .
C18 H18 0.9500 .
C19 H19 0.9500 .
C20 H20A 0.9800 .
C20 H20B 0.9800 .
C20 H20C 0.9800 .
C21 C26 1.389(3) .
C21 C22 1.391(3) .
C22 C23 1.388(4) .
C22 H22 0.9500 .
C23 C24 1.381(5) .
C23 H23 0.9500 .
C24 C25 1.397(4) .
C24 C27 1.521(4) .
C25 C26 1.388(3) .
C25 H25 0.9500 .
C26 H26 0.9500 .
C27 H27A 0.9800 .
C27 H27B 0.9800 .
C27 H27C 0.9800 .
C28 C28 1.340(6) 3
C28 C29 1.348(5) .
C28 H28 0.9500 .
C29 C30 1.359(6) .
C29 H29 0.9500 .
C30 C30 1.438(10) 3
C30 H30 0.9500 .
C31 C32 1.236(6) 5_766
C31 C33 1.398(7) .
C31 H31 0.9500 .
C32 C31 1.236(6) 5_766
C32 C33 1.401(7) .
C32 H32 0.9500 .
C33 H33 0.9500 .

loop_
_geom_torsion_atom_site_label_1
_geom_torsion_atom_site_label_2
_geom_torsion_atom_site_label_3
_geom_torsion_atom_site_label_4
_geom_torsion
_geom_torsion_site_symmetry_1
_geom_torsion_site_symmetry_4
O1 S2 N1 C9 44.87(18) . .
O2 S2 N1 C9 174.03(15) . .
C14 S2 N1 C9 -71.00(17) . .
O1 S2 N1 C10 -171.95(15) . .
O2 S2 N1 C10 -42.79(17) . .
C14 S2 N1 C10 72.18(17) . .
C6 C1 C2 C3 -3.2(4) . .
C1 C2 C3 C4 1.4(5) . .
C2 C3 C4 C5 1.1(4) . .
C3 C4 C5 C6 -1.7(4) . .
C2 C1 C6 C5 2.5(4) . .
C2 C1 C6 S1 179.1(2) . .
C4 C5 C6 C1 -0.1(3) . .
C4 C5 C6 S1 -176.82(18) . .
C7 S1 C6 C1 51.2(2) . .
C7 S1 C6 C5 -132.14(18) . .
C6 S1 C7 C8 -169.87(15) . .
C6 S1 C7 C10 75.78(17) . .
C10 C7 C8 C13 163.56(18) . .
S1 C7 C8 C13 42.5(2) . .
C10 C7 C8 C9 38.3(2) . .
S1 C7 C8 C9 -82.76(18) . .
C10 N1 C9 C21 133.94(19) . .
S2 N1 C9 C21 -80.9(2) . .
C10 N1 C9 C8 14.9(2) . .
S2 N1 C9 C8 160.09(14) . .
C13 C8 C9 N1 -158.21(18) . .
C7 C8 C9 N1 -32.6(2) . .
C13 C8 C9 C21 80.5(2) . .
C7 C8 C9 C21 -153.85(18) . .
C9 N1 C10 C11 -113.57(19) . .
S2 N1 C10 C11 101.29(18) . .
C9 N1 C10 C7 8.1(2) . .
S2 N1 C10 C7 -137.02(15) . .
C8 C7 C10 N1 -27.9(2) . .
S1 C7 C10 N1 90.94(17) . .
C8 C7 C10 C11 91.8(2) . .
S1 C7 C10 C11 -149.34(16) . .
N1 C10 C11 C12 -170.11(19) . .
C7 C10 C11 C12 74.1(2) . .
C7 C8 C13 O3 -105.0(3) . .
C9 C8 C13 O3 16.0(3) . .
C7 C8 C13 O4 75.1(3) . .
C9 C8 C13 O4 -163.87(19) . .
O1 S2 C14 C15 154.20(17) . .
O2 S2 C14 C15 22.9(2) . .
N1 S2 C14 C15 -91.03(18) . .
O1 S2 C14 C19 -25.7(2) . .
O2 S2 C14 C19 -156.98(17) . .
N1 S2 C14 C19 89.07(18) . .
C19 C14 C15 C16 -0.9(3) . .
S2 C14 C15 C16 179.21(17) . .
C14 C15 C16 C17 0.3(3) . .
C15 C16 C17 C18 0.6(3) . .
C15 C16 C17 C20 179.6(2) . .
C16 C17 C18 C19 -0.9(3) . .
C20 C17 C18 C19 -179.9(2) . .
C17 C18 C19 C14 0.4(3) . .
C15 C14 C19 C18 0.5(3) . .
S2 C14 C19 C18 -179.56(16) . .
N1 C9 C21 C26 -39.5(3) . .
C8 C9 C21 C26 73.7(3) . .
N1 C9 C21 C22 145.8(2) . .
C8 C9 C21 C22 -100.9(2) . .
C26 C21 C22 C23 -0.1(4) . .
C9 C21 C22 C23 174.7(2) . .
C21 C22 C23 C24 0.1(4) . .
C22 C23 C24 C25 -0.3(4) . .
C22 C23 C24 C27 178.2(3) . .
C23 C24 C25 C26 0.4(4) . .
C27 C24 C25 C26 -178.0(3) . .
C24 C25 C26 C21 -0.4(4) . .
C22 C21 C26 C25 0.3(3) . .
C9 C21 C26 C25 -174.5(2) . .
C28 C28 C29 C30 0.8(5) 3 .
C28 C29 C30 C30 1.5(6) . 3
C32 C31 C33 C32 2.0(9) 5_766 .
C31 C32 C33 C31 -2.0(9) 5_766 .
